data_7151915
loop_
_publ_author_name
'Zeghada, Sarah'
'Bentabed-Ababsa, Ghenia'
'Derdour, A\"icha'
'Abdelmounim, Safer'
'Domingo, Luis R.'
'S\'aez, Jos\'e A'
'Roisnel, Thierry'
'Nassar, Ekhlass'
'Mongin, Florence'

_publ_section_title
;
 A combined experimental and theoretical study of the thermal
 cycloaddition of aryl azides with activated alkenes.
;
_journal_issue 11
_journal_name_full 'Organic &amp; biomolecular chemistry'
_journal_page_first 4295
_journal_page_last 4305
_journal_paper_doi 10.1039/c1ob05176h
_journal_volume 9
_journal_year 2011
_chemical_compound_source 'synthesis as described'
_chemical_formula_moiety 'C11 H10 Cl N3 O'
_chemical_formula_sum 'C11 H10 Cl N3 O'
_chemical_formula_weight 235.67
_chemical_name_systematic
;
?
;
_space_group_IT_number 2
_symmetry_cell_setting triclinic
_symmetry_Int_Tables_number 2
_symmetry_space_group_name_Hall '-P 1'
_symmetry_space_group_name_H-M 'P -1'
_atom_sites_solution_hydrogens geom
_atom_sites_solution_primary direct
_atom_sites_solution_secondary difmap
_audit_conform_dict_location ftp://ftp.iucr.org/pub/cif_core.dic
_audit_conform_dict_name cif_core.dic
_audit_conform_dict_version 2.3
_audit_creation_date 2010-05-26T08:58:54-00:00
_audit_creation_method 'WinGX routine CIF_UPDATE'
_cell_angle_alpha 85.6570(10)
_cell_angle_beta 81.9720(10)
_cell_angle_gamma 89.189(2)
_cell_formula_units_Z 2
_cell_length_a 5.5353(2)
_cell_length_b 6.5391(3)
_cell_length_c 15.0596(7)
_cell_measurement_reflns_used 7139
_cell_measurement_temperature 150(2)
_cell_measurement_theta_max 27.48
_cell_measurement_theta_min 52.74
_cell_measurement_wavelength 0.71073
_cell_volume 538.20(4)
_computing_cell_refinement 'Bruker SMART (Bruker, 2002)'
_computing_data_collection 'Bruker SAINT (Bruker, 2002)'
_computing_data_reduction 'Bruker SAINT (Bruker, 2002)'
_computing_molecular_graphics 'Ortep-3 for Windows (Farrugia, 1997)'
_computing_publication_material
;
WinGX publication routines (Farrugia, 1999),
CRYSCAL (T. Roisnel, local program)
;
_computing_structure_refinement 'SHELXL-97 (Sheldrick, 1997)'
_computing_structure_solution 'SIR97 (Altomare et al., 1999))'
_diffrn_ambient_temperature 150(2)
_diffrn_detector 'CCD plate'
_diffrn_measured_fraction_theta_full 0.989
_diffrn_measured_fraction_theta_max 0.989
_diffrn_measurement_device_type 'APEXII, Bruker-AXS'
_diffrn_measurement_method 'CCD rotation images, thin slices'
_diffrn_radiation_monochromator graphite
_diffrn_radiation_probe x-ray
_diffrn_radiation_type MoK\a
_diffrn_radiation_wavelength 0.71073
_diffrn_reflns_av_R_equivalents 0.0344
_diffrn_reflns_av_unetI/netI 0.0253
_diffrn_reflns_limit_h_max 7
_diffrn_reflns_limit_h_min -6
_diffrn_reflns_limit_k_max 8
_diffrn_reflns_limit_k_min -8
_diffrn_reflns_limit_l_max 19
_diffrn_reflns_limit_l_min -19
_diffrn_reflns_number 9033
_diffrn_reflns_theta_full 27.48
_diffrn_reflns_theta_max 27.48
_diffrn_reflns_theta_min 3.5
_exptl_absorpt_coefficient_mu 0.335
_exptl_absorpt_correction_T_max 0.957
_exptl_absorpt_correction_T_min 0.847
_exptl_absorpt_correction_type multi-scan
_exptl_absorpt_process_details
;
[Sheldrick, G.M. (2002). SADABS Bruker AXS Inc., Madison, Wisconsin, USA]
;
_exptl_crystal_colour colourless
_exptl_crystal_density_diffrn 1.454
_exptl_crystal_density_method 'not measured'
_exptl_crystal_description prism
_exptl_crystal_F_000 244
_exptl_crystal_size_max 0.32
_exptl_crystal_size_mid 0.23
_exptl_crystal_size_min 0.13
_refine_diff_density_max 0.311
_refine_diff_density_min -0.217
_refine_diff_density_rms 0.047
_refine_ls_extinction_method none
_refine_ls_goodness_of_fit_ref 1.038
_refine_ls_hydrogen_treatment constr
_refine_ls_matrix_type full
_refine_ls_number_parameters 147
_refine_ls_number_reflns 2440
_refine_ls_number_restraints 0
_refine_ls_restrained_S_all 1.038
_refine_ls_R_factor_all 0.0317
_refine_ls_R_factor_gt 0.0302
_refine_ls_shift/su_max 0.006
_refine_ls_shift/su_mean 0
_refine_ls_structure_factor_coef Fsqd
_refine_ls_weighting_details 'calc w=1/[\s^2^(Fo^2^)+(0.0399P)^2^+0.2165P] where P=(Fo^2^+2Fc^2^)/3'
_refine_ls_weighting_scheme calc
_refine_ls_wR_factor_gt 0.0817
_refine_ls_wR_factor_ref 0.0834
_reflns_number_gt 2317
_reflns_number_total 2440
_reflns_threshold_expression >2sigma(I)
_cod_data_source_file c1ob05176h.txt
_cod_data_source_block 3b
_cod_database_code 7151915

loop_
_symmetry_equiv_pos_as_xyz
'x, y, z'
'-x, -y, -z'

loop_
_atom_site_label
_atom_site_type_symbol
_atom_site_fract_x
_atom_site_fract_y
_atom_site_fract_z
_atom_site_U_iso_or_equiv
_atom_site_adp_type
_atom_site_occupancy
_atom_site_symmetry_multiplicity
_atom_site_calc_flag
_atom_site_refinement_flags
_atom_site_disorder_assembly
_atom_site_disorder_group
Cl1 Cl 1.32204(5) -0.30122(5) 0.47370(2) 0.02781(11) Uani 1 1 d . . .
C1 C 1.1573(2) -0.14442(17) 0.40517(7) 0.0203(2) Uani 1 1 d . . .
C2 C 1.2196(2) 0.06145(18) 0.38706(8) 0.0214(2) Uani 1 1 d . . .
H2 H 1.3521 0.1163 0.4113 0.026 Uiso 1 1 calc R . .
C3 C 1.0848(2) 0.18563(17) 0.33294(8) 0.0197(2) Uani 1 1 d . . .
H3 H 1.1247 0.3265 0.3197 0.024 Uiso 1 1 calc R . .
C4 C 0.8910(2) 0.10220(16) 0.29833(7) 0.0175(2) Uani 1 1 d . . .
C5 C 0.8284(2) -0.10359(17) 0.31758(8) 0.0202(2) Uani 1 1 d . . .
H5 H 0.6943 -0.1584 0.2942 0.024 Uiso 1 1 calc R . .
C6 C 0.9638(2) -0.22771(17) 0.37118(8) 0.0212(2) Uani 1 1 d . . .
H6 H 0.9241 -0.3686 0.3845 0.025 Uiso 1 1 calc R . .
N7 N 0.74354(17) 0.23397(14) 0.24744(6) 0.0179(2) Uani 1 1 d . . .
N8 N 0.66704(18) 0.41850(14) 0.28000(7) 0.0207(2) Uani 1 1 d . . .
N9 N 0.52013(18) 0.50066(14) 0.22712(7) 0.0206(2) Uani 1 1 d . . .
C10 C 0.4983(2) 0.37236(16) 0.16083(7) 0.0189(2) Uani 1 1 d . . .
C11 C 0.6435(2) 0.20053(17) 0.17270(7) 0.0192(2) Uani 1 1 d . . .
C12 C 0.7014(3) 0.02041(19) 0.11846(9) 0.0296(3) Uani 1 1 d . . .
H12A H 0.877 -0.008 0.1129 0.044 Uiso 1 1 calc R . .
H12B H 0.654 0.0503 0.0585 0.044 Uiso 1 1 calc R . .
H12C H 0.6114 -0.0995 0.1483 0.044 Uiso 1 1 calc R . .
C13 C 0.3235(2) 0.41466(18) 0.09601(8) 0.0226(2) Uani 1 1 d . . .
C14 C 0.1731(2) 0.6074(2) 0.10433(9) 0.0278(3) Uani 1 1 d . . .
H14A H 0.0503 0.6091 0.0633 0.042 Uiso 1 1 calc R . .
H14B H 0.2794 0.7271 0.0889 0.042 Uiso 1 1 calc R . .
H14C H 0.0916 0.6115 0.1663 0.042 Uiso 1 1 calc R . .
O15 O 0.29981(19) 0.29445(15) 0.03973(7) 0.0352(2) Uani 1 1 d . . .

loop_
_atom_site_aniso_label
_atom_site_aniso_U_11
_atom_site_aniso_U_22
_atom_site_aniso_U_33
_atom_site_aniso_U_23
_atom_site_aniso_U_13
_atom_site_aniso_U_12
Cl1 0.02589(17) 0.03067(18) 0.02717(17) 0.00543(12) -0.00939(12) 0.00544(12)
C1 0.0197(5) 0.0234(6) 0.0176(5) 0.0001(4) -0.0033(4) 0.0047(4)
C2 0.0179(5) 0.0252(6) 0.0221(5) -0.0028(4) -0.0054(4) -0.0009(4)
C3 0.0192(5) 0.0178(5) 0.0221(5) -0.0017(4) -0.0029(4) -0.0015(4)
C4 0.0194(5) 0.0173(5) 0.0162(5) -0.0009(4) -0.0038(4) 0.0020(4)
C5 0.0211(5) 0.0185(5) 0.0220(5) -0.0024(4) -0.0064(4) -0.0013(4)
C6 0.0246(6) 0.0168(5) 0.0221(5) -0.0001(4) -0.0037(4) 0.0008(4)
N7 0.0202(5) 0.0147(4) 0.0195(5) -0.0020(3) -0.0053(4) 0.0004(3)
N8 0.0245(5) 0.0151(4) 0.0236(5) -0.0032(4) -0.0070(4) 0.0019(4)
N9 0.0230(5) 0.0177(4) 0.0219(5) -0.0015(4) -0.0062(4) 0.0013(4)
C10 0.0207(5) 0.0172(5) 0.0191(5) -0.0006(4) -0.0039(4) -0.0006(4)
C11 0.0219(5) 0.0176(5) 0.0188(5) -0.0010(4) -0.0051(4) -0.0008(4)
C12 0.0432(7) 0.0228(6) 0.0261(6) -0.0082(5) -0.0140(5) 0.0086(5)
C13 0.0224(6) 0.0232(5) 0.0226(6) 0.0004(4) -0.0060(4) 0.0004(4)
C14 0.0270(6) 0.0283(6) 0.0298(6) -0.0012(5) -0.0113(5) 0.0073(5)
O15 0.0410(6) 0.0352(5) 0.0350(5) -0.0120(4) -0.0211(4) 0.0082(4)

loop_
_atom_type_symbol
_atom_type_description
_atom_type_scat_dispersion_real
_atom_type_scat_dispersion_imag
_atom_type_scat_source
C C 0.0033 0.0016 'International Tables Vol C Tables 4.2.6.8 and 6.1.1.4'
H H 0 0 'International Tables Vol C Tables 4.2.6.8 and 6.1.1.4'
N N 0.0061 0.0033 'International Tables Vol C Tables 4.2.6.8 and 6.1.1.4'
O O 0.0106 0.006 'International Tables Vol C Tables 4.2.6.8 and 6.1.1.4'
Cl Cl 0.1484 0.1585 'International Tables Vol C Tables 4.2.6.8 and 6.1.1.4'

loop_
_geom_angle_atom_site_label_1
_geom_angle_atom_site_label_2
_geom_angle_atom_site_label_3
_geom_angle
_geom_angle_site_symmetry_1
_geom_angle_site_symmetry_3
_geom_angle_publ_flag
C6 C1 C2 121.63(10) . . ?
C6 C1 Cl1 118.81(9) . . ?
C2 C1 Cl1 119.55(9) . . ?
C3 C2 C1 118.97(10) . . ?
C3 C2 H2 120.5 . . ?
C1 C2 H2 120.5 . . ?
C2 C3 C4 119.53(10) . . ?
C2 C3 H3 120.2 . . ?
C4 C3 H3 120.2 . . ?
C3 C4 C5 121.10(10) . . ?
C3 C4 N7 119.13(10) . . ?
C5 C4 N7 119.62(10) . . ?
C6 C5 C4 119.35(10) . . ?
C6 C5 H5 120.3 . . ?
C4 C5 H5 120.3 . . ?
C1 C6 C5 119.41(10) . . ?
C1 C6 H6 120.3 . . ?
C5 C6 H6 120.3 . . ?
C11 N7 N8 111.11(9) . . ?
C11 N7 C4 130.06(9) . . ?
N8 N7 C4 118.56(9) . . ?
N9 N8 N7 107.04(9) . . ?
N8 N9 C10 109.29(9) . . ?
N9 C10 C11 108.96(10) . . ?
N9 C10 C13 121.68(10) . . ?
C11 C10 C13 129.07(10) . . ?
N7 C11 C10 103.59(9) . . ?
N7 C11 C12 124.18(10) . . ?
C10 C11 C12 132.15(11) . . ?
C11 C12 H12A 109.5 . . ?
C11 C12 H12B 109.5 . . ?
H12A C12 H12B 109.5 . . ?
C11 C12 H12C 109.5 . . ?
H12A C12 H12C 109.5 . . ?
H12B C12 H12C 109.5 . . ?
O15 C13 C10 120.70(11) . . ?
O15 C13 C14 122.01(11) . . ?
C10 C13 C14 117.26(10) . . ?
C13 C14 H14A 109.5 . . ?
C13 C14 H14B 109.5 . . ?
H14A C14 H14B 109.5 . . ?
C13 C14 H14C 109.5 . . ?
H14A C14 H14C 109.5 . . ?
H14B C14 H14C 109.5 . . ?

loop_
_geom_bond_atom_site_label_1
_geom_bond_atom_site_label_2
_geom_bond_distance
_geom_bond_site_symmetry_2
_geom_bond_publ_flag
Cl1 C1 1.7391(11) . ?
C1 C6 1.3849(16) . ?
C1 C2 1.3917(16) . ?
C2 C3 1.3903(16) . ?
C2 H2 0.95 . ?
C3 C4 1.3911(15) . ?
C3 H3 0.95 . ?
C4 C5 1.3932(15) . ?
C4 N7 1.4322(14) . ?
C5 C6 1.3872(16) . ?
C5 H5 0.95 . ?
C6 H6 0.95 . ?
N7 C11 1.3552(14) . ?
N7 N8 1.3758(13) . ?
N8 N9 1.2991(14) . ?
N9 C10 1.3707(14) . ?
C10 C11 1.3872(15) . ?
C10 C13 1.4767(16) . ?
C11 C12 1.4897(16) . ?
C12 H12A 0.98 . ?
C12 H12B 0.98 . ?
C12 H12C 0.98 . ?
C13 O15 1.2200(15) . ?
C13 C14 1.5040(17) . ?
C14 H14A 0.98 . ?
C14 H14B 0.98 . ?
C14 H14C 0.98 . ?

loop_
_geom_torsion_atom_site_label_1
_geom_torsion_atom_site_label_2
_geom_torsion_atom_site_label_3
_geom_torsion_atom_site_label_4
_geom_torsion
_geom_torsion_site_symmetry_1
_geom_torsion_site_symmetry_2
_geom_torsion_site_symmetry_3
_geom_torsion_site_symmetry_4
_geom_torsion_publ_flag
C6 C1 C2 C3 -0.47(17) . . . . ?
Cl1 C1 C2 C3 -179.34(8) . . . . ?
C1 C2 C3 C4 0.15(17) . . . . ?
C2 C3 C4 C5 0.52(17) . . . . ?
C2 C3 C4 N7 176.04(10) . . . . ?
C3 C4 C5 C6 -0.87(17) . . . . ?
N7 C4 C5 C6 -176.37(10) . . . . ?
C2 C1 C6 C5 0.12(17) . . . . ?
Cl1 C1 C6 C5 178.99(8) . . . . ?
C4 C5 C6 C1 0.55(17) . . . . ?
C3 C4 N7 C11 141.10(12) . . . . ?
C5 C4 N7 C11 -43.31(17) . . . . ?
C3 C4 N7 N8 -45.42(14) . . . . ?
C5 C4 N7 N8 130.17(11) . . . . ?
C11 N7 N8 N9 0.25(12) . . . . ?
C4 N7 N8 N9 -174.40(9) . . . . ?
N7 N8 N9 C10 0.33(12) . . . . ?
N8 N9 C10 C11 -0.78(13) . . . . ?
N8 N9 C10 C13 173.62(10) . . . . ?
N8 N7 C11 C10 -0.70(12) . . . . ?
C4 N7 C11 C10 173.17(10) . . . . ?
N8 N7 C11 C12 176.26(11) . . . . ?
C4 N7 C11 C12 -9.88(19) . . . . ?
N9 C10 C11 N7 0.88(12) . . . . ?
C13 C10 C11 N7 -172.98(11) . . . . ?
N9 C10 C11 C12 -175.72(12) . . . . ?
C13 C10 C11 C12 10.4(2) . . . . ?
N9 C10 C13 O15 -177.06(11) . . . . ?
C11 C10 C13 O15 -3.9(2) . . . . ?
N9 C10 C13 C14 1.23(16) . . . . ?
C11 C10 C13 C14 174.41(11) . . . . ?

loop_
_cod_related_entry_id
_cod_related_entry_database
_cod_related_entry_code
1 ChemSpider 23916800
